data_4329597
loop_
_publ_author_name
'Julien Lieffrig'
'Olivier Jeannin'
'Pascale Auban-Senzier'
'Marc Fourmigu\'e'

_publ_section_title
;
 Chiral Conducting Salts of Nickel Dithiolene Complexes
;
_journal_name_full 'Inorganic Chemistry'
_journal_page_first 7144
_journal_page_last 7152
_journal_paper_doi 10.1021/ic300146s
_journal_volume 51
_journal_year 2012
_chemical_absolute_configuration syn
_chemical_formula_moiety '3(C6 Ni S10), C11 H18 N '
_chemical_formula_sum 'C29 H18 N Ni3 S30'
_chemical_formula_weight 1518.37
_chemical_name_common '[(R)-Ph(Me)HCNMe3][Ni(dmit)2]3'
_chemical_name_systematic
; 
 ? 
;
_space_group_IT_number 19
_symmetry_cell_setting orthorhombic
_symmetry_space_group_name_Hall 'P 2ac 2ab'
_symmetry_space_group_name_H-M 'P 21 21 21'
_atom_sites_solution_hydrogens geom
_atom_sites_solution_primary direct
_atom_sites_solution_secondary difmap
_audit_creation_method SHELXL-97
_cell_angle_alpha 90.00
_cell_angle_beta 90.00
_cell_angle_gamma 90.00
_cell_formula_units_Z 4
_cell_length_a 11.1810(7)
_cell_length_b 11.2057(8)
_cell_length_c 41.036(2)
_cell_measurement_reflns_used 5924
_cell_measurement_temperature 150(2)
_cell_measurement_theta_max 27.36
_cell_measurement_theta_min 2.35
_cell_volume 5141.4(5)
_computing_cell_refinement 'Bruker SMART, 2006'
_computing_data_collection 'Bruker SMART, 2006'
_computing_data_reduction 'Bruker SAINT, 2006'
_computing_molecular_graphics 'Ortep-3 for Windows (Farrugia, 1997)'
_computing_publication_material 'WinGX publication routines (Farrugia, 1999)'
_computing_structure_refinement 'SHELXL-97 (Sheldrick, 1997)'
_computing_structure_solution 'SIR97 (Altomare et al., 1999)'
_diffrn_ambient_temperature 150(2)
_diffrn_detector 'CCD plate'
_diffrn_measured_fraction_theta_full 0.993
_diffrn_measured_fraction_theta_max 0.993
_diffrn_measurement_device_type 'APEXII, Bruker-AXS'
_diffrn_measurement_method 'CCD rotation images, thin slices'
_diffrn_radiation_monochromator graphite
_diffrn_radiation_source 'fine-focus sealed tube'
_diffrn_radiation_type MoK\a
_diffrn_radiation_wavelength 0.71073
_diffrn_reflns_av_R_equivalents 0.0518
_diffrn_reflns_av_sigmaI/netI 0.0581
_diffrn_reflns_limit_h_max 13
_diffrn_reflns_limit_h_min -14
_diffrn_reflns_limit_k_max 14
_diffrn_reflns_limit_k_min -11
_diffrn_reflns_limit_l_max 53
_diffrn_reflns_limit_l_min -53
_diffrn_reflns_number 37826
_diffrn_reflns_theta_full 27.41
_diffrn_reflns_theta_max 27.41
_diffrn_reflns_theta_min 0.99
_exptl_absorpt_coefficient_mu 2.337
_exptl_absorpt_correction_T_max 0.824
_exptl_absorpt_correction_T_min 0.760
_exptl_absorpt_correction_type multi-scan
_exptl_absorpt_process_details
;
  [Sheldrick, G.M. (2002). SADABS Bruker AXS Inc., Madison, Wisconsin, USA]
;
_exptl_crystal_colour black
_exptl_crystal_density_diffrn 1.962
_exptl_crystal_description needle
_exptl_crystal_F_000 3052
_exptl_crystal_size_max 0.271
_exptl_crystal_size_mid 0.098
_exptl_crystal_size_min 0.083
_refine_diff_density_max 0.831
_refine_diff_density_min -1.010
_refine_diff_density_rms 0.394
_refine_ls_abs_structure_details 'Flack H D (1983), Acta Cryst. A39, 876-881'
_refine_ls_abs_structure_Flack -0.010(18)
_refine_ls_extinction_method none
_refine_ls_goodness_of_fit_ref 1.027
_refine_ls_hydrogen_treatment constr
_refine_ls_matrix_type full
_refine_ls_number_parameters 572
_refine_ls_number_reflns 11463
_refine_ls_number_restraints 0
_refine_ls_restrained_S_all 1.027
_refine_ls_R_factor_all 0.0671
_refine_ls_R_factor_gt 0.0384
_refine_ls_shift/su_max 0.001
_refine_ls_shift/su_mean 0.000
_refine_ls_structure_factor_coef Fsqd
_refine_ls_weighting_details 'calc w=1/[\s^2^(Fo^2^)+(0.0614P)^2^+0.0000P] where P=(Fo^2^+2Fc^2^)/3'
_refine_ls_weighting_scheme calc
_refine_ls_wR_factor_gt 0.0907
_refine_ls_wR_factor_ref 0.1239
_reflns_number_gt 8497
_reflns_number_total 11463
_reflns_threshold_expression >2sigma(I)
_cod_data_source_file ic300146s_si_001_1.cif
_cod_data_source_block (R)-1
_cod_original_cell_volume 5141.4(6)
_cod_database_code 4329597

loop_
_symmetry_equiv_pos_as_xyz
'x, y, z'
'-x+1/2, -y, z+1/2'
'x+1/2, -y+1/2, -z'
'-x, y+1/2, -z+1/2'

loop_
_atom_site_label
_atom_site_type_symbol
_atom_site_fract_x
_atom_site_fract_y
_atom_site_fract_z
_atom_site_U_iso_or_equiv
_atom_site_adp_type
_atom_site_occupancy
_atom_site_symmetry_multiplicity
_atom_site_calc_flag
_atom_site_refinement_flags
Ni01 Ni 0.24700(8) 0.81757(6) 0.234003(15) 0.01333(16) Uani 1 1 d .
S1 S 0.21932(15) 0.80696(16) 0.06060(4) 0.0296(4) Uani 1 1 d .
S2 S 0.11357(13) 0.86618(13) 0.12489(3) 0.0189(3) Uani 1 1 d .
S3 S 0.35840(13) 0.77978(14) 0.12244(3) 0.0209(3) Uani 1 1 d .
S4 S 0.11336(13) 0.86954(12) 0.19873(3) 0.0162(3) Uani 1 1 d .
S5 S 0.37703(13) 0.77479(13) 0.19653(3) 0.0165(3) Uani 1 1 d .
S6 S 0.11508(13) 0.86205(13) 0.27061(3) 0.0166(3) Uani 1 1 d .
S7 S 0.38040(13) 0.76968(13) 0.26999(3) 0.0164(3) Uani 1 1 d .
S8 S 0.12931(14) 0.86784(13) 0.34455(3) 0.0195(3) Uani 1 1 d .
S9 S 0.37318(13) 0.77700(13) 0.34421(3) 0.0190(3) Uani 1 1 d .
S10 S 0.25779(18) 0.83881(14) 0.40761(3) 0.0300(4) Uani 1 1 d .
C1 C 0.2315(5) 0.8194(5) 0.10086(12) 0.0203(13) Uani 1 1 d .
C2 C 0.1840(5) 0.8442(5) 0.16228(13) 0.0154(12) Uani 1 1 d .
C3 C 0.2993(5) 0.8034(5) 0.16130(13) 0.0164(13) Uani 1 1 d .
C4 C 0.1902(5) 0.8387(5) 0.30666(12) 0.0158(13) Uani 1 1 d .
C5 C 0.3070(5) 0.7953(5) 0.30598(13) 0.0163(13) Uani 1 1 d .
C6 C 0.2533(6) 0.8277(4) 0.36753(12) 0.0200(13) Uani 1 1 d .
Ni02 Ni 0.74512(8) 0.98757(6) 0.272037(15) 0.01364(16) Uani 1 1 d .
S11 S 0.75235(17) 0.99337(14) 0.09886(3) 0.0280(3) Uani 1 1 d .
S12 S 0.62738(13) 0.94371(13) 0.16150(3) 0.0182(3) Uani 1 1 d .
S13 S 0.87216(14) 1.03513(13) 0.16240(3) 0.0185(3) Uani 1 1 d .
S14 S 0.61464(13) 0.94194(12) 0.23523(3) 0.0159(3) Uani 1 1 d .
S15 S 0.87818(13) 1.03775(12) 0.23631(3) 0.0161(3) Uani 1 1 d .
S16 S 0.60950(13) 0.93940(13) 0.30708(3) 0.0159(3) Uani 1 1 d .
S17 S 0.87530(13) 1.02817(13) 0.30944(3) 0.0168(3) Uani 1 1 d .
S18 S 0.60889(14) 0.94225(13) 0.38081(3) 0.0207(3) Uani 1 1 d .
S19 S 0.85659(14) 1.02221(14) 0.38353(3) 0.0228(3) Uani 1 1 d .
S20 S 0.71832(16) 0.98809(19) 0.44526(4) 0.0404(5) Uani 1 1 d .
C7 C 0.7513(6) 0.9905(5) 0.13881(12) 0.0199(12) Uani 1 1 d .
C8 C 0.6899(5) 0.9678(5) 0.19976(12) 0.0131(12) Uani 1 1 d .
C9 C 0.8069(5) 1.0110(5) 0.20021(13) 0.0140(12) Uani 1 1 d .
C10 C 0.6806(5) 0.9628(5) 0.34336(12) 0.0148(12) Uani 1 1 d .
C11 C 0.7980(5) 1.0028(5) 0.34448(13) 0.0196(14) Uani 1 1 d .
C12 C 0.7298(6) 0.9839(5) 0.40505(13) 0.0248(14) Uani 1 1 d .
Ni03 Ni 0.24885(7) 0.15221(6) 0.306807(15) 0.01396(16) Uani 1 1 d .
S21 S 0.24942(18) 0.15436(14) 0.13365(3) 0.0298(4) Uani 1 1 d .
S22 S 0.12820(14) 0.19952(13) 0.19676(3) 0.0193(3) Uani 1 1 d .
S23 S 0.37248(14) 0.10705(14) 0.19692(3) 0.0191(3) Uani 1 1 d .
S24 S 0.11847(14) 0.19831(13) 0.27037(3) 0.0168(3) Uani 1 1 d .
S25 S 0.37989(14) 0.10476(13) 0.27062(3) 0.0171(3) Uani 1 1 d .
S26 S 0.11263(13) 0.19534(13) 0.34215(3) 0.0176(3) Uani 1 1 d .
S27 S 0.38192(13) 0.11848(13) 0.34405(3) 0.0177(3) Uani 1 1 d .
S28 S 0.11848(14) 0.20880(14) 0.41579(3) 0.0229(3) Uani 1 1 d .
S29 S 0.37300(14) 0.15151(14) 0.41764(3) 0.0239(3) Uani 1 1 d .
S30 S 0.24800(18) 0.22442(15) 0.47888(3) 0.0344(4) Uani 1 1 d .
C13 C 0.2509(6) 0.1536(5) 0.17374(12) 0.0179(11) Uani 1 1 d .
C14 C 0.1899(5) 0.1746(5) 0.23498(12) 0.0152(13) Uani 1 1 d .
C15 C 0.3090(5) 0.1309(5) 0.23487(13) 0.0156(13) Uani 1 1 d .
C16 C 0.1869(5) 0.1815(5) 0.37808(13) 0.0168(13) Uani 1 1 d .
C17 C 0.3070(5) 0.1510(5) 0.37903(13) 0.0154(12) Uani 1 1 d .
C18 C 0.2462(6) 0.1960(5) 0.43961(12) 0.0225(12) Uani 1 1 d .
N1 N 0.4751(5) 0.0661(5) 0.02537(15) 0.0354(14) Uani 1 1 d .
C19 C 0.3596(6) 0.0691(7) 0.0064(2) 0.059(2) Uani 1 1 d .
H19A H 0.2985 0.0281 0.0184 0.089 Uiso 1 1 calc R
H19B H 0.3710 0.0306 -0.0143 0.089 Uiso 1 1 calc R
H19C H 0.3359 0.1504 0.0029 0.089 Uiso 1 1 calc R
C20 C 0.4532(7) 0.1309(8) 0.05726(19) 0.059(3) Uani 1 1 d .
H20A H 0.3921 0.0902 0.0694 0.088 Uiso 1 1 calc R
H20B H 0.4280 0.2112 0.0529 0.088 Uiso 1 1 calc R
H20C H 0.5258 0.1323 0.0698 0.088 Uiso 1 1 calc R
C21 C 0.5014(6) -0.0623(6) 0.0334(2) 0.059(3) Uani 1 1 d .
H21A H 0.5709 -0.0666 0.0471 0.089 Uiso 1 1 calc R
H21B H 0.5159 -0.1058 0.0136 0.089 Uiso 1 1 calc R
H21C H 0.4343 -0.0966 0.0446 0.089 Uiso 1 1 calc R
C22 C 0.5783(5) 0.1186(5) 0.00431(14) 0.0249(14) Uani 1 1 d .
H22 H 0.5865 0.0658 -0.0146 0.030 Uiso 1 1 calc R
C23 C 0.6975(5) 0.1130(5) 0.02247(13) 0.0222(13) Uani 1 1 d .
H23A H 0.7605 0.1396 0.0083 0.033 Uiso 1 1 calc R
H23B H 0.7127 0.0324 0.0292 0.033 Uiso 1 1 calc R
H23C H 0.6940 0.1636 0.0413 0.033 Uiso 1 1 calc R
C24 C 0.5504(5) 0.2402(6) -0.00902(14) 0.0240(14) Uani 1 1 d .
C25 C 0.5571(6) 0.3446(6) 0.00910(16) 0.0308(15) Uani 1 1 d .
H25 H 0.5782 0.3410 0.0310 0.037 Uiso 1 1 calc R
C26 C 0.5325(6) 0.4541(7) -0.0051(2) 0.0442(19) Uani 1 1 d .
H26 H 0.5332 0.5233 0.0074 0.053 Uiso 1 1 calc R
C27 C 0.5067(6) 0.4600(7) -0.0385(2) 0.048(2) Uani 1 1 d .
H27 H 0.4916 0.5335 -0.0482 0.058 Uiso 1 1 calc R
C28 C 0.5038(6) 0.3597(8) -0.05669(18) 0.048(2) Uani 1 1 d .
H28 H 0.4882 0.3646 -0.0789 0.057 Uiso 1 1 calc R
C29 C 0.5240(6) 0.2494(7) -0.04239(15) 0.0370(17) Uani 1 1 d .
H29 H 0.5199 0.1806 -0.0550 0.044 Uiso 1 1 calc R

loop_
_atom_site_aniso_label
_atom_site_aniso_U_11
_atom_site_aniso_U_22
_atom_site_aniso_U_33
_atom_site_aniso_U_23
_atom_site_aniso_U_13
_atom_site_aniso_U_12
Ni01 0.0129(4) 0.0144(3) 0.0126(3) -0.0007(2) 0.0002(3) -0.0004(3)
S1 0.0292(11) 0.0477(10) 0.0120(7) 0.0017(7) 0.0011(6) -0.0002(8)
S2 0.0166(8) 0.0256(8) 0.0144(7) 0.0012(6) -0.0003(6) 0.0023(7)
S3 0.0167(8) 0.0317(8) 0.0143(7) -0.0009(6) 0.0028(6) 0.0019(7)
S4 0.0142(8) 0.0201(8) 0.0142(7) 0.0009(6) -0.0004(6) 0.0019(6)
S5 0.0127(8) 0.0218(8) 0.0148(7) -0.0008(6) -0.0016(6) 0.0023(7)
S6 0.0143(8) 0.0199(8) 0.0154(7) -0.0006(6) -0.0017(6) 0.0030(6)
S7 0.0133(8) 0.0191(7) 0.0167(7) 0.0007(6) -0.0008(6) -0.0002(6)
S8 0.0231(9) 0.0208(8) 0.0146(7) -0.0005(6) 0.0010(6) 0.0011(7)
S9 0.0196(8) 0.0207(7) 0.0167(7) 0.0025(6) -0.0043(6) -0.0004(7)
S10 0.0419(10) 0.0337(8) 0.0142(7) 0.0019(6) -0.0015(7) -0.0005(9)
C1 0.021(4) 0.026(3) 0.014(3) 0.005(2) 0.001(2) -0.004(3)
C2 0.014(3) 0.017(3) 0.015(3) 0.002(2) 0.002(2) -0.003(3)
C3 0.024(3) 0.015(3) 0.010(3) 0.003(2) 0.000(2) -0.003(3)
C4 0.019(3) 0.014(3) 0.014(3) -0.002(2) 0.001(2) -0.006(3)
C5 0.021(3) 0.015(3) 0.013(3) 0.001(2) -0.002(2) -0.005(3)
C6 0.026(3) 0.016(3) 0.018(3) 0.002(2) -0.004(3) -0.005(3)
Ni02 0.0130(4) 0.0153(3) 0.0126(3) 0.0001(2) -0.0005(3) -0.0002(3)
S11 0.0372(9) 0.0338(8) 0.0132(7) 0.0021(6) 0.0013(7) -0.0002(9)
S12 0.0203(8) 0.0203(7) 0.0138(7) -0.0001(6) -0.0017(6) -0.0007(7)
S13 0.0185(8) 0.0222(7) 0.0147(7) 0.0016(6) 0.0037(6) -0.0008(7)
S14 0.0135(8) 0.0202(7) 0.0140(7) -0.0001(6) -0.0003(6) -0.0033(6)
S15 0.0125(8) 0.0202(7) 0.0157(7) 0.0010(6) -0.0004(6) -0.0007(6)
S16 0.0141(8) 0.0200(7) 0.0135(7) 0.0005(5) -0.0011(5) -0.0023(6)
S17 0.0129(8) 0.0206(8) 0.0170(7) -0.0012(6) -0.0012(6) -0.0019(6)
S18 0.0197(9) 0.0279(8) 0.0146(7) 0.0031(6) 0.0008(6) -0.0009(7)
S19 0.0191(9) 0.0331(9) 0.0163(7) -0.0021(6) -0.0056(6) -0.0001(7)
S20 0.0405(13) 0.0684(13) 0.0124(7) 0.0042(8) -0.0019(7) -0.0005(10)
C7 0.028(3) 0.014(3) 0.018(3) -0.002(2) 0.002(3) 0.003(3)
C8 0.015(3) 0.010(3) 0.014(3) -0.001(2) -0.002(2) -0.002(2)
C9 0.015(3) 0.012(3) 0.015(3) 0.002(2) -0.002(2) 0.003(2)
C10 0.016(3) 0.015(3) 0.014(3) 0.005(2) 0.000(2) 0.004(2)
C11 0.024(4) 0.014(3) 0.020(3) 0.002(2) -0.007(2) 0.004(3)
C12 0.029(4) 0.027(3) 0.019(3) 0.002(2) -0.001(3) 0.008(3)
Ni03 0.0138(4) 0.0153(3) 0.0128(3) -0.0004(3) 0.0002(3) 0.0006(4)
S21 0.0442(10) 0.0297(8) 0.0155(7) -0.0011(6) 0.0006(8) -0.0047(10)
S22 0.0209(9) 0.0199(8) 0.0172(7) 0.0003(6) -0.0030(6) 0.0014(7)
S23 0.0207(9) 0.0207(7) 0.0160(7) -0.0017(6) 0.0033(6) 0.0004(7)
S24 0.0148(8) 0.0217(7) 0.0141(7) -0.0008(6) -0.0007(6) 0.0023(6)
S25 0.0130(8) 0.0210(7) 0.0174(7) -0.0009(6) -0.0011(6) 0.0014(6)
S26 0.0147(8) 0.0231(7) 0.0149(7) -0.0013(6) -0.0007(6) 0.0018(7)
S27 0.0159(8) 0.0213(7) 0.0160(7) 0.0006(6) -0.0007(6) 0.0020(6)
S28 0.0227(9) 0.0309(8) 0.0151(7) -0.0024(6) 0.0031(6) -0.0009(7)
S29 0.0224(9) 0.0327(8) 0.0166(7) 0.0020(6) -0.0050(6) -0.0008(7)
S30 0.0412(10) 0.0464(10) 0.0155(7) -0.0008(7) 0.0004(8) -0.0055(10)
C13 0.024(3) 0.014(2) 0.017(3) 0.000(2) 0.002(3) -0.006(3)
C14 0.015(3) 0.014(3) 0.017(3) 0.003(2) 0.001(2) -0.003(2)
C15 0.017(3) 0.011(3) 0.019(3) 0.000(2) -0.001(2) -0.006(2)
C16 0.019(3) 0.019(3) 0.012(3) -0.001(2) -0.002(2) 0.003(2)
C17 0.017(3) 0.012(3) 0.017(3) 0.001(2) -0.002(2) -0.001(2)
C18 0.027(3) 0.023(3) 0.017(3) 0.000(2) 0.002(3) -0.004(3)
N1 0.019(3) 0.032(3) 0.056(4) 0.012(3) -0.003(3) -0.003(3)
C19 0.018(4) 0.046(5) 0.114(7) 0.027(5) -0.025(4) -0.003(4)
C20 0.045(5) 0.071(6) 0.061(6) 0.020(5) 0.032(4) 0.010(5)
C21 0.036(5) 0.026(4) 0.115(8) 0.025(4) -0.018(5) -0.004(4)
C22 0.021(4) 0.029(3) 0.024(3) -0.005(3) -0.002(3) -0.001(3)
C23 0.017(3) 0.032(3) 0.018(3) 0.003(3) -0.003(2) -0.001(3)
C24 0.016(3) 0.031(4) 0.025(3) 0.004(3) -0.003(2) 0.003(3)
C25 0.022(4) 0.038(4) 0.033(3) 0.000(3) -0.002(3) -0.001(3)
C26 0.024(4) 0.031(4) 0.078(6) 0.007(4) 0.003(4) -0.003(3)
C27 0.033(5) 0.046(5) 0.066(6) 0.035(4) 0.003(4) -0.001(4)
C28 0.033(5) 0.072(6) 0.038(4) 0.023(4) -0.006(3) 0.017(4)
C29 0.032(4) 0.050(5) 0.029(4) -0.001(3) -0.007(3) 0.011(4)

loop_
_atom_type_symbol
_atom_type_description
_atom_type_scat_dispersion_real
_atom_type_scat_dispersion_imag
_atom_type_scat_source
C C 0.0033 0.0016 'International Tables Vol C Tables 4.2.6.8 and 6.1.1.4'
H H 0.0000 0.0000 'International Tables Vol C Tables 4.2.6.8 and 6.1.1.4'
N N 0.0061 0.0033 'International Tables Vol C Tables 4.2.6.8 and 6.1.1.4'
S S 0.1246 0.1234 'International Tables Vol C Tables 4.2.6.8 and 6.1.1.4'
Ni Ni 0.3393 1.1124 'International Tables Vol C Tables 4.2.6.8 and 6.1.1.4'

loop_
_geom_angle_atom_site_label_1
_geom_angle_atom_site_label_2
_geom_angle_atom_site_label_3
_geom_angle
S4 Ni01 S6 86.08(6)
S4 Ni01 S7 178.57(6)
S6 Ni01 S7 93.05(6)
S4 Ni01 S5 92.76(6)
S6 Ni01 S5 178.81(7)
S7 Ni01 S5 88.10(6)
C1 S2 C2 96.6(3)
C1 S3 C3 96.8(3)
C2 S4 Ni01 102.8(2)
C3 S5 Ni01 102.5(2)
C4 S6 Ni01 103.2(2)
C5 S7 Ni01 102.5(2)
C4 S8 C6 97.2(3)
C6 S9 C5 97.4(3)
S1 C1 S2 122.0(3)
S1 C1 S3 123.6(3)
S2 C1 S3 114.3(3)
C3 C2 S4 121.0(4)
C3 C2 S2 116.6(4)
S4 C2 S2 122.4(3)
C2 C3 S5 120.9(4)
C2 C3 S3 115.7(4)
S5 C3 S3 123.3(4)
C5 C4 S6 119.6(4)
C5 C4 S8 117.0(4)
S6 C4 S8 123.5(4)
C4 C5 S7 121.6(4)
C4 C5 S9 114.8(4)
S7 C5 S9 123.5(4)
S10 C6 S8 123.1(4)
S10 C6 S9 123.3(4)
S8 C6 S9 113.6(3)
S16 Ni02 S14 86.11(6)
S16 Ni02 S15 178.79(7)
S14 Ni02 S15 92.99(6)
S16 Ni02 S17 93.01(6)
S14 Ni02 S17 178.37(6)
S15 Ni02 S17 87.91(6)
C8 S12 C7 96.7(3)
C9 S13 C7 97.2(3)
C8 S14 Ni02 102.9(2)
C9 S15 Ni02 102.8(2)
C10 S16 Ni02 102.4(2)
C11 S17 Ni02 102.9(2)
C12 S18 C10 96.3(3)
C12 S19 C11 97.5(3)
S11 C7 S13 123.1(4)
S11 C7 S12 122.9(4)
S13 C7 S12 114.0(3)
C9 C8 S14 120.7(4)
C9 C8 S12 116.2(4)
S14 C8 S12 123.1(3)
C8 C9 S15 120.6(4)
C8 C9 S13 115.9(4)
S15 C9 S13 123.5(3)
C11 C10 S16 121.3(4)
C11 C10 S18 116.6(4)
S16 C10 S18 122.1(3)
C10 C11 S17 120.4(4)
C10 C11 S19 115.2(4)
S17 C11 S19 124.4(4)
S20 C12 S19 124.6(4)
S20 C12 S18 121.1(4)
S19 C12 S18 114.4(3)
S24 Ni03 S25 92.36(6)
S24 Ni03 S26 86.28(6)
S25 Ni03 S26 177.80(7)
S24 Ni03 S27 176.15(7)
S25 Ni03 S27 88.63(6)
S26 Ni03 S27 92.84(6)
C14 S22 C13 97.4(3)
C15 S23 C13 97.2(3)
C14 S24 Ni03 103.9(2)
C15 S25 Ni03 103.7(2)
C16 S26 Ni03 102.6(2)
C17 S27 Ni03 102.7(2)
C18 S28 C16 97.1(3)
C17 S29 C18 97.2(3)
S21 C13 S23 123.8(4)
S21 C13 S22 122.2(4)
S23 C13 S22 114.0(3)
C15 C14 S24 120.3(4)
C15 C14 S22 115.2(4)
S24 C14 S22 124.5(4)
C14 C15 S25 119.8(4)
C14 C15 S23 116.2(4)
S25 C15 S23 124.1(4)
C17 C16 S26 121.3(4)
C17 C16 S28 116.2(4)
S26 C16 S28 122.5(3)
C16 C17 S27 120.4(4)
C16 C17 S29 115.7(4)
S27 C17 S29 123.9(3)
S30 C18 S28 123.1(4)
S30 C18 S29 123.3(4)
S28 C18 S29 113.5(3)
C21 N1 C19 107.5(5)
C21 N1 C20 107.5(6)
C19 N1 C20 107.3(6)
C21 N1 C22 109.7(5)
C19 N1 C22 109.8(5)
C20 N1 C22 114.7(5)
N1 C19 H19A 109.5
N1 C19 H19B 109.5
H19A C19 H19B 109.5
N1 C19 H19C 109.5
H19A C19 H19C 109.5
H19B C19 H19C 109.5
N1 C20 H20A 109.5
N1 C20 H20B 109.5
H20A C20 H20B 109.5
N1 C20 H20C 109.5
H20A C20 H20C 109.5
H20B C20 H20C 109.5
N1 C21 H21A 109.5
N1 C21 H21B 109.5
H21A C21 H21B 109.5
N1 C21 H21C 109.5
H21A C21 H21C 109.5
H21B C21 H21C 109.5
C24 C22 C23 113.3(5)
C24 C22 N1 113.0(5)
C23 C22 N1 111.1(5)
C24 C22 H22 106.2
C23 C22 H22 106.2
N1 C22 H22 106.2
C22 C23 H23A 109.5
C22 C23 H23B 109.5
H23A C23 H23B 109.5
C22 C23 H23C 109.5
H23A C23 H23C 109.5
H23B C23 H23C 109.5
C25 C24 C29 118.2(6)
C25 C24 C22 123.9(5)
C29 C24 C22 117.7(6)
C26 C25 C24 120.6(6)
C26 C25 H25 119.7
C24 C25 H25 119.7
C25 C26 C27 119.6(7)
C25 C26 H26 120.2
C27 C26 H26 120.2
C28 C27 C26 120.4(7)
C28 C27 H27 119.8
C26 C27 H27 119.8
C27 C28 C29 120.3(7)
C27 C28 H28 119.8
C29 C28 H28 119.8
C28 C29 C24 120.8(7)
C28 C29 H29 119.6
C24 C29 H29 119.6

loop_
_geom_bond_atom_site_label_1
_geom_bond_atom_site_label_2
_geom_bond_distance
Ni01 S4 2.1604(16)
Ni01 S6 2.1635(16)
Ni01 S7 2.1663(16)
Ni01 S5 2.1698(16)
S1 C1 1.664(5)
S2 C1 1.728(6)
S2 C2 1.742(5)
S3 C1 1.730(6)
S3 C3 1.746(5)
S4 C2 1.715(5)
S5 C3 1.717(6)
S6 C4 1.721(6)
S7 C5 1.714(6)
S8 C4 1.729(5)
S8 C6 1.736(6)
S9 C6 1.742(6)
S9 C5 1.747(5)
S10 C6 1.650(5)
C2 C3 1.369(8)
C4 C5 1.394(8)
Ni02 S16 2.1583(16)
Ni02 S14 2.1613(16)
Ni02 S15 2.1630(16)
Ni02 S17 2.1636(16)
S11 C7 1.640(5)
S12 C8 1.739(5)
S12 C7 1.750(6)
S13 C9 1.736(6)
S13 C7 1.736(6)
S14 C8 1.706(5)
S15 C9 1.709(5)
S16 C10 1.708(5)
S17 C11 1.701(6)
S18 C12 1.742(6)
S18 C10 1.749(5)
S19 C12 1.724(6)
S19 C11 1.745(6)
S20 C12 1.656(6)
C8 C9 1.395(7)
C10 C11 1.387(8)
Ni03 S24 2.1512(16)
Ni03 S25 2.1527(16)
Ni03 S26 2.1581(16)
Ni03 S27 2.1662(16)
S21 C13 1.645(5)
S22 C14 1.736(5)
S22 C13 1.743(6)
S23 C15 1.732(6)
S23 C13 1.740(6)
S24 C14 1.679(5)
S25 C15 1.693(6)
S26 C16 1.699(5)
S27 C17 1.701(6)
S28 C18 1.736(6)
S28 C16 1.753(6)
S29 C17 1.748(5)
S29 C18 1.753(6)
S30 C18 1.643(5)
C14 C15 1.418(8)
C16 C17 1.386(7)
N1 C21 1.506(8)
N1 C19 1.508(8)
N1 C20 1.516(9)
N1 C22 1.557(8)
C19 H19A 0.9600
C19 H19B 0.9600
C19 H19C 0.9600
C20 H20A 0.9600
C20 H20B 0.9600
C20 H20C 0.9600
C21 H21A 0.9600
C21 H21B 0.9600
C21 H21C 0.9600
C22 C24 1.501(8)
C22 C23 1.528(7)
C22 H22 0.9800
C23 H23A 0.9600
C23 H23B 0.9600
C23 H23C 0.9600
C24 C25 1.388(9)
C24 C29 1.405(8)
C25 C26 1.387(9)
C25 H25 0.9300
C26 C27 1.401(9)
C26 H26 0.9300
C27 C28 1.349(11)
C27 H27 0.9300
C28 C29 1.387(10)
C28 H28 0.9300
C29 H29 0.9300

loop_
_geom_torsion_atom_site_label_1
_geom_torsion_atom_site_label_2
_geom_torsion_atom_site_label_3
_geom_torsion_atom_site_label_4
_geom_torsion
S6 Ni01 S4 C2 -178.9(2)
S7 Ni01 S4 C2 129(3)
S5 Ni01 S4 C2 1.4(2)
S4 Ni01 S5 C3 -1.1(2)
S6 Ni01 S5 C3 -14(3)
S7 Ni01 S5 C3 180.0(2)
S4 Ni01 S6 C4 -177.3(2)
S7 Ni01 S6 C4 1.5(2)
S5 Ni01 S6 C4 -165(3)
S4 Ni01 S7 C5 52(3)
S6 Ni01 S7 C5 -0.5(2)
S5 Ni01 S7 C5 179.2(2)
C2 S2 C1 S1 174.7(4)
C2 S2 C1 S3 -2.0(4)
C3 S3 C1 S1 -174.6(4)
C3 S3 C1 S2 2.0(4)
Ni01 S4 C2 C3 -1.5(5)
Ni01 S4 C2 S2 177.5(3)
C1 S2 C2 C3 1.2(5)
C1 S2 C2 S4 -177.9(4)
S4 C2 C3 S5 0.7(7)
S2 C2 C3 S5 -178.4(3)
S4 C2 C3 S3 179.1(3)
S2 C2 C3 S3 0.0(6)
Ni01 S5 C3 C2 0.6(5)
Ni01 S5 C3 S3 -177.8(3)
C1 S3 C3 C2 -1.3(5)
C1 S3 C3 S5 177.1(4)
Ni01 S6 C4 C5 -2.6(5)
Ni01 S6 C4 S8 176.7(3)
C6 S8 C4 C5 0.6(5)
C6 S8 C4 S6 -178.6(4)
S6 C4 C5 S7 2.5(7)
S8 C4 C5 S7 -176.8(3)
S6 C4 C5 S9 179.4(3)
S8 C4 C5 S9 0.2(6)
Ni01 S7 C5 C4 -1.0(5)
Ni01 S7 C5 S9 -177.6(3)
C6 S9 C5 C4 -0.9(5)
C6 S9 C5 S7 176.0(4)
C4 S8 C6 S10 177.8(4)
C4 S8 C6 S9 -1.2(4)
C5 S9 C6 S10 -177.7(4)
C5 S9 C6 S8 1.3(4)
S16 Ni02 S14 C8 -179.6(2)
S15 Ni02 S14 C8 1.2(2)
S17 Ni02 S14 C8 -122(2)
S16 Ni02 S15 C9 -43(3)
S14 Ni02 S15 C9 -0.9(2)
S17 Ni02 S15 C9 177.7(2)
S14 Ni02 S16 C10 179.5(2)
S15 Ni02 S16 C10 -138(3)
S17 Ni02 S16 C10 0.9(2)
S16 Ni02 S17 C11 -1.2(2)
S14 Ni02 S17 C11 -59(3)
S15 Ni02 S17 C11 178.0(2)
C9 S13 C7 S11 178.9(4)
C9 S13 C7 S12 -0.4(4)
C8 S12 C7 S11 -178.8(4)
C8 S12 C7 S13 0.5(4)
Ni02 S14 C8 C9 -1.3(5)
Ni02 S14 C8 S12 179.2(3)
C7 S12 C8 C9 -0.5(5)
C7 S12 C8 S14 179.0(4)
S14 C8 C9 S15 0.7(7)
S12 C8 C9 S15 -179.8(3)
S14 C8 C9 S13 -179.2(3)
S12 C8 C9 S13 0.4(6)
Ni02 S15 C9 C8 0.4(5)
Ni02 S15 C9 S13 -179.8(3)
C7 S13 C9 C8 0.0(5)
C7 S13 C9 S15 -179.8(4)
Ni02 S16 C10 C11 -0.4(5)
Ni02 S16 C10 S18 177.7(3)
C12 S18 C10 C11 -0.6(5)
C12 S18 C10 S16 -178.8(4)
S16 C10 C11 S17 -0.7(7)
S18 C10 C11 S17 -178.9(3)
S16 C10 C11 S19 179.9(3)
S18 C10 C11 S19 1.7(6)
Ni02 S17 C11 C10 1.3(5)
Ni02 S17 C11 S19 -179.3(3)
C12 S19 C11 C10 -1.8(5)
C12 S19 C11 S17 178.8(4)
C11 S19 C12 S20 -177.1(4)
C11 S19 C12 S18 1.4(4)
C10 S18 C12 S20 177.9(4)
C10 S18 C12 S19 -0.6(4)
S25 Ni03 S24 C14 -0.9(2)
S26 Ni03 S24 C14 -179.2(2)
S27 Ni03 S24 C14 103.9(10)
S24 Ni03 S25 C15 0.5(2)
S26 Ni03 S25 C15 52.1(18)
S27 Ni03 S25 C15 -175.8(2)
S24 Ni03 S26 C16 -175.0(2)
S25 Ni03 S26 C16 133.2(17)
S27 Ni03 S26 C16 1.2(2)
S24 Ni03 S27 C17 74.2(10)
S25 Ni03 S27 C17 179.0(2)
S26 Ni03 S27 C17 -2.6(2)
C15 S23 C13 S21 -179.9(4)
C15 S23 C13 S22 -0.2(3)
C14 S22 C13 S21 179.4(3)
C14 S22 C13 S23 -0.2(4)
Ni03 S24 C14 C15 1.3(5)
Ni03 S24 C14 S22 -178.9(3)
C13 S22 C14 C15 0.8(5)
C13 S22 C14 S24 -179.0(4)
S24 C14 C15 S25 -1.0(7)
S22 C14 C15 S25 179.2(3)
S24 C14 C15 S23 178.8(3)
S22 C14 C15 S23 -1.1(6)
Ni03 S25 C15 C14 0.2(5)
Ni03 S25 C15 S23 -179.6(3)
C13 S23 C15 C14 0.8(5)
C13 S23 C15 S25 -179.5(4)
Ni03 S26 C16 C17 1.0(5)
Ni03 S26 C16 S28 179.1(3)
C18 S28 C16 C17 5.0(5)
C18 S28 C16 S26 -173.3(4)
S26 C16 C17 S27 -3.5(8)
S28 C16 C17 S27 178.2(3)
S26 C16 C17 S29 175.3(3)
S28 C16 C17 S29 -2.9(7)
Ni03 S27 C17 C16 4.0(5)
Ni03 S27 C17 S29 -174.8(3)
C18 S29 C17 C16 -0.6(5)
C18 S29 C17 S27 178.2(4)
C16 S28 C18 S30 174.1(4)
C16 S28 C18 S29 -5.2(4)
C17 S29 C18 S30 -175.4(4)
C17 S29 C18 S28 4.0(4)
C21 N1 C22 C24 171.2(6)
C19 N1 C22 C24 53.2(7)
C20 N1 C22 C24 -67.8(7)
C21 N1 C22 C23 -60.1(7)
C19 N1 C22 C23 -178.1(5)
C20 N1 C22 C23 61.0(7)
C23 C22 C24 C25 -49.5(8)
N1 C22 C24 C25 78.1(7)
C23 C22 C24 C29 126.0(6)
N1 C22 C24 C29 -106.4(6)
C29 C24 C25 C26 3.0(9)
C22 C24 C25 C26 178.5(6)
C24 C25 C26 C27 -3.3(10)
C25 C26 C27 C28 1.1(11)
C26 C27 C28 C29 1.3(12)
C27 C28 C29 C24 -1.5(11)
C25 C24 C29 C28 -0.7(10)
C22 C24 C29 C28 -176.5(6)
